data_2209375
loop_
_publ_author_name
'Zheng-Dong Fang'
'Ming-Wu Ding'

_publ_section_title 3-(4-Chlorophenyl)-5-ethyl-6-methyl-2-morpholinothieno[2,3-<i>d</i>]pyrimidin-4(3<i>H</i>)-one
_journal_coeditor_code AT2037
_journal_issue 7
_journal_name_full 'Acta Crystallographica Section E'
_journal_page_first o2869
_journal_page_last o2871
_journal_paper_doi 10.1107/S1600536806020897
_journal_volume 62
_journal_year 2006
_chemical_formula_iupac 'C19 H20 Cl N3 O2 S'
_chemical_formula_moiety 'C19 H20 Cl N3 O2 S'
_chemical_formula_sum 'C19 H20 Cl N3 O2 S'
_chemical_formula_weight 389.89
_chemical_name_systematic
;
3-(4-Chlorophenyl)-5-ethyl-6-methyl-2-morpholinothieno[2,3-d]pyrimidin-
4(3H)-one
;
_space_group_IT_number 61
_symmetry_cell_setting orthorhombic
_symmetry_space_group_name_Hall '-P 2ac 2ab'
_symmetry_space_group_name_H-M 'P b c a'
_atom_sites_solution_hydrogens geom
_atom_sites_solution_primary direct
_atom_sites_solution_secondary difmap
_audit_creation_method SHELXL97
_cell_angle_alpha 90.00
_cell_angle_beta 90.00
_cell_angle_gamma 90.00
_cell_formula_units_Z 8
_cell_length_a 8.0455(6)
_cell_length_b 11.7674(9)
_cell_length_c 39.887(3)
_cell_measurement_reflns_used 7460
_cell_measurement_temperature 292(2)
_cell_measurement_theta_max 0.00
_cell_measurement_theta_min 0.00
_cell_volume 3776.3(5)
_computing_cell_refinement 'SAINT (Bruker, 1999)'
_computing_data_collection 'SMART (Bruker, 1997)'
_computing_data_reduction SAINT
_computing_molecular_graphics 'SHELXTL (Bruker, 2001)'
_computing_publication_material SHELXTL
_computing_structure_refinement 'SHELXL97 (Sheldrick, 1997)'
_computing_structure_solution 'SHELXS97 (Sheldrick, 1997)'
_diffrn_ambient_temperature 292(2)
_diffrn_measured_fraction_theta_full 0.984
_diffrn_measured_fraction_theta_max 0.984
_diffrn_measurement_device_type 'Bruker SMART CCD area-detector'
_diffrn_measurement_method '\f and \w'
_diffrn_radiation_monochromator graphite
_diffrn_radiation_source 'fine-focus sealed tube'
_diffrn_radiation_type MoK\a
_diffrn_radiation_wavelength 0.71073
_diffrn_reflns_av_R_equivalents 0.0607
_diffrn_reflns_av_sigmaI/netI 0.0342
_diffrn_reflns_limit_h_max 4
_diffrn_reflns_limit_h_min -10
_diffrn_reflns_limit_k_max 15
_diffrn_reflns_limit_k_min -15
_diffrn_reflns_limit_l_max 49
_diffrn_reflns_limit_l_min -51
_diffrn_reflns_number 22565
_diffrn_reflns_theta_full 28.00
_diffrn_reflns_theta_max 28.00
_diffrn_reflns_theta_min 1.02
_diffrn_standards_number 0
_exptl_absorpt_coefficient_mu 0.331
_exptl_absorpt_correction_T_max 0.9367
_exptl_absorpt_correction_T_min 0.9071
_exptl_absorpt_correction_type none
_exptl_crystal_colour colourless
_exptl_crystal_density_diffrn 1.372
_exptl_crystal_density_method 'not measured'
_exptl_crystal_description block
_exptl_crystal_F_000 1632
_exptl_crystal_size_max 0.30
_exptl_crystal_size_mid 0.20
_exptl_crystal_size_min 0.20
_refine_diff_density_max 0.538
_refine_diff_density_min -0.399
_refine_ls_extinction_method none
_refine_ls_goodness_of_fit_ref 1.038
_refine_ls_hydrogen_treatment constr
_refine_ls_matrix_type full
_refine_ls_number_parameters 237
_refine_ls_number_reflns 4490
_refine_ls_number_restraints 0
_refine_ls_restrained_S_all 1.038
_refine_ls_R_factor_all 0.0685
_refine_ls_R_factor_gt 0.0562
_refine_ls_shift/su_max 0.002
_refine_ls_shift/su_mean 0.000
_refine_ls_structure_factor_coef Fsqd
_refine_ls_weighting_details 'calc w = 1/[\s^2^(Fo^2^)+(0.0826P)^2^+1.2775P] where P=(Fo^2^+2Fc^2^)/3'
_refine_ls_weighting_scheme calc
_refine_ls_wR_factor_gt 0.1413
_refine_ls_wR_factor_ref 0.1525
_reflns_number_gt 3621
_reflns_number_total 4490
_reflns_threshold_expression I>2\s(I)
_cod_data_source_file at2037.cif
_cod_data_source_block I
_cod_original_cell_volume 3776.2(5)
_cod_database_code 2209375
_cod_database_fobs_code 2209375

loop_
_symmetry_equiv_pos_as_xyz
'x, y, z'
'-x+1/2, -y, z+1/2'
'-x, y+1/2, -z+1/2'
'x+1/2, -y+1/2, -z'
'-x, -y, -z'
'x-1/2, y, -z-1/2'
'x, -y-1/2, z-1/2'
'-x-1/2, y-1/2, z'

loop_
_atom_site_type_symbol
_atom_site_label
_atom_site_fract_x
_atom_site_fract_y
_atom_site_fract_z
_atom_site_U_iso_or_equiv
_atom_site_adp_type
_atom_site_calc_flag
_atom_site_refinement_flags
_atom_site_occupancy
C C1 0.9641(4) 0.0770(2) 0.17987(8) 0.0635(7) Uani d . 1
H H1A 1.0004 0.1043 0.1584 0.095 Uiso calc R 1
H H1B 0.9145 0.0033 0.1773 0.095 Uiso calc R 1
H H1C 1.0576 0.0718 0.1947 0.095 Uiso calc R 1
C C2 0.8377(3) 0.15832(17) 0.19430(6) 0.0450(5) Uani d . 1
H H2A 0.7457 0.1652 0.1787 0.054 Uiso calc R 1
H H2B 0.7946 0.1267 0.2150 0.054 Uiso calc R 1
C C3 0.9201(4) 0.2594(2) 0.26608(6) 0.0608(7) Uani d . 1
H H3A 0.8399 0.1993 0.2643 0.091 Uiso calc R 1
H H3B 0.8815 0.3149 0.2819 0.091 Uiso calc R 1
H H3C 1.0242 0.2287 0.2736 0.091 Uiso calc R 1
C C4 0.9433(3) 0.31443(18) 0.23245(5) 0.0422(5) Uani d . 1
C C5 0.9060(2) 0.27467(16) 0.20129(5) 0.0362(4) Uani d . 1
C C6 0.9445(2) 0.35796(15) 0.17582(5) 0.0326(4) Uani d . 1
C C7 1.0125(2) 0.45619(15) 0.18861(5) 0.0340(4) Uani d . 1
C C8 1.0321(2) 0.54674(14) 0.13909(5) 0.0321(4) Uani d . 1
C C9 0.9072(3) 0.35531(15) 0.14067(5) 0.0359(4) Uani d . 1
C C10 0.8794(2) 0.47166(15) 0.09019(4) 0.0335(4) Uani d . 1
C C11 0.9291(3) 0.40142(18) 0.06422(5) 0.0427(5) Uani d . 1
H H11 1.0034 0.3424 0.0682 0.051 Uiso calc R 1
C C12 0.8678(3) 0.4193(2) 0.03230(5) 0.0494(5) Uani d . 1
H H12 0.9003 0.3722 0.0148 0.059 Uiso calc R 1
C C13 0.7587(3) 0.5071(2) 0.02657(5) 0.0461(5) Uani d . 1
C C14 0.7043(3) 0.5745(2) 0.05255(6) 0.0481(5) Uani d . 1
H H14 0.6276 0.6320 0.0486 0.058 Uiso calc R 1
C C15 0.7644(3) 0.55623(17) 0.08477(5) 0.0415(5) Uani d . 1
H H15 0.7273 0.6008 0.1025 0.050 Uiso calc R 1
C C16 1.1843(3) 0.62556(19) 0.09063(5) 0.0457(5) Uani d . 1
H H16A 1.1577 0.5558 0.0788 0.055 Uiso calc R 1
H H16B 1.2988 0.6213 0.0981 0.055 Uiso calc R 1
C C17 1.1618(4) 0.7257(2) 0.06775(6) 0.0582(6) Uani d . 1
H H17A 1.2359 0.7181 0.0487 0.070 Uiso calc R 1
H H17B 1.0486 0.7267 0.0594 0.070 Uiso calc R 1
C C18 1.0878(4) 0.84229(19) 0.11242(7) 0.0590(7) Uani d . 1
H H18A 0.9737 0.8450 0.1046 0.071 Uiso calc R 1
H H18B 1.1121 0.9137 0.1236 0.071 Uiso calc R 1
C C19 1.1069(3) 0.74592(17) 0.13719(6) 0.0482(5) Uani d . 1
H H19A 1.2189 0.7451 0.1462 0.058 Uiso calc R 1
H H19B 1.0296 0.7555 0.1556 0.058 Uiso calc R 1
Cl Cl1 0.69463(9) 0.53641(7) -0.014101(15) 0.0712(2) Uani d . 1
N N1 1.0641(2) 0.54881(13) 0.17106(4) 0.0362(4) Uani d . 1
N N2 0.9496(2) 0.45744(12) 0.12338(4) 0.0327(3) Uani d . 1
N N3 1.0728(2) 0.63964(13) 0.11963(4) 0.0385(4) Uani d . 1
O O1 0.8381(2) 0.27876(13) 0.12559(4) 0.0580(5) Uani d . 1
O O2 1.1955(2) 0.82927(14) 0.08449(4) 0.0593(5) Uani d . 1
S S1 1.02931(9) 0.44997(4) 0.231597(13) 0.04788(19) Uani d . 1

loop_
_atom_site_aniso_label
_atom_site_aniso_U_11
_atom_site_aniso_U_22
_atom_site_aniso_U_33
_atom_site_aniso_U_12
_atom_site_aniso_U_13
_atom_site_aniso_U_23
C1 0.085(2) 0.0381(11) 0.0675(17) 0.0006(12) 0.0055(14) -0.0035(11)
C2 0.0512(12) 0.0375(10) 0.0464(12) -0.0084(9) -0.0013(9) 0.0101(9)
C3 0.095(2) 0.0481(13) 0.0398(12) 0.0085(13) 0.0004(12) 0.0158(10)
C4 0.0573(13) 0.0354(10) 0.0340(10) 0.0062(9) -0.0011(9) 0.0055(8)
C5 0.0393(10) 0.0323(9) 0.0369(10) 0.0026(8) -0.0016(8) 0.0056(7)
C6 0.0380(10) 0.0294(8) 0.0304(9) 0.0002(7) -0.0032(7) 0.0008(7)
C7 0.0427(10) 0.0317(9) 0.0276(9) 0.0005(8) -0.0037(7) 0.0009(7)
C8 0.0398(10) 0.0279(8) 0.0285(9) -0.0033(7) 0.0015(7) -0.0020(7)
C9 0.0452(11) 0.0287(9) 0.0340(9) -0.0046(8) -0.0051(8) 0.0010(7)
C10 0.0421(10) 0.0325(9) 0.0258(8) -0.0038(8) -0.0023(7) 0.0000(7)
C11 0.0493(12) 0.0432(11) 0.0356(10) 0.0092(9) -0.0038(9) -0.0077(8)
C12 0.0549(13) 0.0652(14) 0.0281(10) 0.0044(11) -0.0007(9) -0.0110(9)
C13 0.0461(12) 0.0639(14) 0.0282(9) -0.0052(10) -0.0052(9) 0.0068(9)
C14 0.0510(13) 0.0483(12) 0.0450(12) 0.0091(10) -0.0039(9) 0.0076(9)
C15 0.0513(12) 0.0371(10) 0.0361(10) 0.0045(9) 0.0027(9) -0.0044(8)
C16 0.0536(13) 0.0460(11) 0.0374(11) -0.0098(10) 0.0131(9) -0.0034(9)
C17 0.0757(17) 0.0603(15) 0.0385(12) -0.0174(13) 0.0113(11) 0.0072(10)
C18 0.0729(17) 0.0357(11) 0.0683(16) -0.0057(11) 0.0223(13) 0.0063(10)
C19 0.0694(15) 0.0349(10) 0.0404(11) -0.0143(10) 0.0121(10) -0.0056(8)
Cl1 0.0643(4) 0.1168(6) 0.0325(3) 0.0024(4) -0.0081(2) 0.0174(3)
N1 0.0460(9) 0.0315(8) 0.0311(8) -0.0069(7) -0.0026(7) -0.0013(6)
N2 0.0454(9) 0.0285(7) 0.0243(7) -0.0032(6) -0.0021(6) -0.0014(6)
N3 0.0534(10) 0.0318(8) 0.0302(8) -0.0098(7) 0.0081(7) -0.0014(6)
O1 0.0939(13) 0.0376(8) 0.0425(9) -0.0233(8) -0.0201(8) 0.0019(6)
O2 0.0757(12) 0.0478(9) 0.0545(10) -0.0172(8) 0.0194(8) 0.0106(7)
S1 0.0795(4) 0.0369(3) 0.0272(3) -0.0026(3) -0.0097(2) 0.00058(19)

loop_
_atom_type_symbol
_atom_type_description
_atom_type_scat_dispersion_real
_atom_type_scat_dispersion_imag
_atom_type_scat_source
C C 0.0033 0.0016 'International Tables Vol C Tables 4.2.6.8 and 6.1.1.4'
H H 0.0000 0.0000 'International Tables Vol C Tables 4.2.6.8 and 6.1.1.4'
N N 0.0061 0.0033 'International Tables Vol C Tables 4.2.6.8 and 6.1.1.4'
O O 0.0106 0.0060 'International Tables Vol C Tables 4.2.6.8 and 6.1.1.4'
S S 0.1246 0.1234 'International Tables Vol C Tables 4.2.6.8 and 6.1.1.4'
Cl Cl 0.1484 0.1585 'International Tables Vol C Tables 4.2.6.8 and 6.1.1.4'

loop_
_geom_angle_atom_site_label_1
_geom_angle_atom_site_label_2
_geom_angle_atom_site_label_3
_geom_angle
_geom_angle_publ_flag
C2 C1 H1A 109.5 y
C2 C1 H1B 109.5 ?
H1A C1 H1B 109.5 ?
C2 C1 H1C 109.5 ?
H1A C1 H1C 109.5 ?
H1B C1 H1C 109.5 ?
C5 C2 C1 113.73(19) y
C5 C2 H2A 108.8 ?
C1 C2 H2A 108.8 ?
C5 C2 H2B 108.8 ?
C1 C2 H2B 108.8 ?
H2A C2 H2B 107.7 ?
C4 C3 H3A 109.5 y
C4 C3 H3B 109.5 ?
H3A C3 H3B 109.5 ?
C4 C3 H3C 109.5 ?
H3A C3 H3C 109.5 ?
H3B C3 H3C 109.5 ?
C5 C4 C3 129.8(2) ?
C5 C4 S1 112.66(15) y
C3 C4 S1 117.55(17) ?
C4 C5 C6 111.18(17) ?
C4 C5 C2 124.31(18) ?
C6 C5 C2 124.49(18) ?
C7 C6 C9 117.63(16) ?
C7 C6 C5 113.19(16) y
C9 C6 C5 128.88(17) ?
N1 C7 C6 127.10(17) ?
N1 C7 S1 121.51(14) ?
C6 C7 S1 111.39(14) ?
N1 C8 N3 119.31(16) ?
N1 C8 N2 123.34(16) y
N3 C8 N2 117.25(16) ?
O1 C9 N2 119.58(17) ?
O1 C9 C6 126.48(17) ?
N2 C9 C6 113.84(15) ?
C15 C10 C11 120.56(18) ?
C15 C10 N2 119.30(16) ?
C11 C10 N2 120.13(17) ?
C12 C11 C10 119.7(2) ?
C12 C11 H11 120.1 ?
C10 C11 H11 120.1 ?
C13 C12 C11 119.7(2) ?
C13 C12 H12 120.1 ?
C11 C12 H12 120.1 ?
C12 C13 C14 120.72(19) y
C12 C13 Cl1 119.61(17) ?
C14 C13 Cl1 119.63(19) ?
C13 C14 C15 119.8(2) ?
C13 C14 H14 120.1 ?
C15 C14 H14 120.1 ?
C10 C15 C14 119.42(19) y
C10 C15 H15 120.3 ?
C14 C15 H15 120.3 ?
N3 C16 C17 108.41(19) ?
N3 C16 H16A 110.0 ?
C17 C16 H16A 110.0 ?
N3 C16 H16B 110.0 ?
C17 C16 H16B 110.0 ?
H16A C16 H16B 108.4 ?
O2 C17 C16 111.45(19) y
O2 C17 H17A 109.3 ?
C16 C17 H17A 109.3 ?
O2 C17 H17B 109.3 ?
C16 C17 H17B 109.3 ?
H17A C17 H17B 108.0 ?
O2 C18 C19 111.7(2) y
O2 C18 H18A 109.3 ?
C19 C18 H18A 109.3 ?
O2 C18 H18B 109.3 ?
C19 C18 H18B 109.3 ?
H18A C18 H18B 107.9 ?
N3 C19 C18 108.06(19) ?
N3 C19 H19A 110.1 ?
C18 C19 H19A 110.1 ?
N3 C19 H19B 110.1 y
C18 C19 H19B 110.1 ?
H19A C19 H19B 108.4 ?
C8 N1 C7 115.40(16) y
C8 N2 C9 122.16(15) ?
C8 N2 C10 120.67(14) ?
C9 N2 C10 116.45(14) ?
C8 N3 C19 116.96(16) ?
C8 N3 C16 119.78(16) ?
C19 N3 C16 111.02(16) y
C17 O2 C18 110.27(17) ?
C7 S1 C4 91.55(9) y

loop_
_geom_bond_atom_site_label_1
_geom_bond_atom_site_label_2
_geom_bond_distance
_geom_bond_publ_flag
C1 C2 1.510(3) y
C1 H1A 0.9600 ?
C1 H1B 0.9600 ?
C1 H1C 0.9600 ?
C2 C5 1.501(3) ?
C2 H2A 0.9700 ?
C2 H2B 0.9700 ?
C3 C4 1.501(3) y
C3 H3A 0.9600 ?
C3 H3B 0.9600 ?
C3 H3C 0.9600 ?
C4 C5 1.361(3) ?
C4 S1 1.739(2) ?
C5 C6 1.446(3) y
C6 C7 1.377(3) ?
C6 C9 1.434(3) ?
C7 N1 1.360(2) y
C7 S1 1.7214(19) y
C8 N1 1.301(2) ?
C8 N3 1.380(2) ?
C8 N2 1.392(2) ?
C9 O1 1.218(2) y
C9 N2 1.427(2) ?
C10 C15 1.376(3) ?
C10 C11 1.384(3) ?
C10 N2 1.449(2) y
C11 C12 1.382(3) ?
C11 H11 0.9300 ?
C12 C13 1.374(3) ?
C12 H12 0.9300 ?
C13 C14 1.376(3) ?
C13 Cl1 1.737(2) y
C14 C15 1.390(3) ?
C14 H14 0.9300 ?
C15 H15 0.9300 ?
C16 N3 1.473(2) ?
C16 C17 1.501(3) ?
C16 H16A 0.9700 ?
C16 H16B 0.9700 ?
C17 O2 1.416(3) y
C17 H17A 0.9700 ?
C17 H17B 0.9700 ?
C18 O2 1.419(3) ?
C18 C19 1.512(3) ?
C18 H18A 0.9700 ?
C18 H18B 0.9700 y
C19 N3 1.459(2) y
C19 H19A 0.9700 ?
C19 H19B 0.9700 ?

loop_
_geom_hbond_atom_site_label_D
_geom_hbond_atom_site_label_H
_geom_hbond_atom_site_label_A
_geom_hbond_site_symmetry_A
_geom_hbond_distance_DH
_geom_hbond_distance_HA
_geom_hbond_distance_DA
_geom_hbond_angle_DHA
C11 H11 O2 8_855 0.93 2.51 3.240(3) 135.3
C15 H15 O1 8_765 0.93 2.35 3.192(2) 150.9

loop_
_geom_torsion_atom_site_label_1
_geom_torsion_atom_site_label_2
_geom_torsion_atom_site_label_3
_geom_torsion_atom_site_label_4
_geom_torsion
_geom_torsion_publ_flag
C3 C4 C5 C6 178.2(2) y
S1 C4 C5 C6 -1.5(2) ?
C3 C4 C5 C2 -3.3(4) ?
S1 C4 C5 C2 177.09(16) ?
C1 C2 C5 C4 -104.6(3) ?
C1 C2 C5 C6 73.8(3) ?
C4 C5 C6 C7 1.3(3) y
C2 C5 C6 C7 -177.27(19) ?
C4 C5 C6 C9 -172.2(2) ?
C2 C5 C6 C9 9.2(3) ?
C9 C6 C7 N1 -6.9(3) ?
C5 C6 C7 N1 178.80(19) ?
C9 C6 C7 S1 173.78(15) ?
C5 C6 C7 S1 -0.5(2) ?
C7 C6 C9 O1 -175.3(2) y
C5 C6 C9 O1 -2.0(4) ?
C7 C6 C9 N2 0.9(3) ?
C5 C6 C9 N2 174.18(18) ?
C15 C10 C11 C12 2.6(3) ?
N2 C10 C11 C12 -176.7(2) ?
C10 C11 C12 C13 0.3(4) ?
C11 C12 C13 C14 -2.7(4) ?
C11 C12 C13 Cl1 174.94(19) y
C12 C13 C14 C15 2.2(4) ?
Cl1 C13 C14 C15 -175.48(18) ?
C11 C10 C15 C14 -3.2(3) ?
N2 C10 C15 C14 176.16(19) y
C13 C14 C15 C10 0.8(3) ?
N3 C16 C17 O2 58.1(3) ?
O2 C18 C19 N3 -57.9(3) ?
N3 C8 N1 C7 176.83(18) ?
N2 C8 N1 C7 0.6(3) ?
C6 C7 N1 C8 6.2(3) ?
S1 C7 N1 C8 -174.58(15) ?
N1 C8 N2 C9 -6.2(3) ?
N3 C8 N2 C9 177.51(18) y
N1 C8 N2 C10 163.78(19) ?
N3 C8 N2 C10 -12.6(3) ?
O1 C9 N2 C8 -178.5(2) y
C6 C9 N2 C8 5.0(3) ?
O1 C9 N2 C10 11.2(3) ?
C6 C9 N2 C10 -165.31(17) ?
C15 C10 N2 C8 -57.4(3) ?
C11 C10 N2 C8 122.0(2) ?
C15 C10 N2 C9 113.1(2) ?
C11 C10 N2 C9 -67.6(2) ?
N1 C8 N3 C19 -16.4(3) ?
N2 C8 N3 C19 160.09(19) ?
N1 C8 N3 C16 122.6(2) ?
N2 C8 N3 C16 -60.9(3) ?
C18 C19 N3 C8 -160.18(19) y
C18 C19 N3 C16 57.4(2) ?
C17 C16 N3 C8 160.92(19) ?
C17 C16 N3 C19 -57.8(2) ?
C16 C17 O2 C18 -59.3(3) ?
C19 C18 O2 C17 59.2(3) y
N1 C7 S1 C4 -179.62(18) ?
C6 C7 S1 C4 -0.28(16) y
C5 C4 S1 C7 1.03(18) ?
C3 C4 S1 C7 -178.6(2) ?

loop_
_cod_related_entry_id
_cod_related_entry_database
_cod_related_entry_code
1 ChemSpider 21128047
